data_7203463
loop_
_publ_author_name
'Carlucci, Lucia'
'Ciani, Gianfranco'
'Proserpio, Davide M.'
'Porta, Francesca'

_publ_section_title
;
 New metal?organic frameworks and supramolecular arrays assembled with
 the bent ditopic ligand 4,4-diaminodiphenylmethane
;
_journal_issue 9
_journal_name_full CrystEngComm
_journal_page_first 696
_journal_paper_doi 10.1039/b606482e
_journal_volume 8
_journal_year 2006
_chemical_formula_sum 'C13 H14 Cl2 Mn N2'
_chemical_formula_weight 324.10
_space_group_IT_number 15
_symmetry_cell_setting monoclinic
_symmetry_Int_Tables_number 15
_symmetry_space_group_name_Hall '-C 2yc'
_symmetry_space_group_name_H-M 'C 1 2/c 1'
_atom_sites_solution_hydrogens geom
_atom_sites_solution_primary direct
_atom_sites_solution_secondary difmap
_cell_angle_alpha 90.00
_cell_angle_beta 91.216(2)
_cell_angle_gamma 90.00
_cell_formula_units_Z 8
_cell_length_a 26.2160(13)
_cell_length_b 8.7667(5)
_cell_length_c 11.8792(6)
_cell_measurement_reflns_used 2328
_cell_measurement_temperature 293(2)
_cell_measurement_theta_max 24
_cell_measurement_theta_min 3
_cell_volume 2729.6(2)
_computing_molecular_graphics Topos
_computing_structure_refinement 'SHELXL-97 (Sheldrick, 1997)'
_computing_structure_solution SIR97
_diffrn_ambient_temperature 293(2)
_diffrn_detector_type CCD_plate
_diffrn_measured_fraction_theta_full 0.999
_diffrn_measured_fraction_theta_max 0.999
_diffrn_measurement_device SMART
_diffrn_measurement_method omega-scan
_diffrn_radiation_monochromator graphite
_diffrn_radiation_source 'fine-focus sealed tube'
_diffrn_radiation_type MoK\a
_diffrn_radiation_wavelength 0.71073
_diffrn_reflns_av_R_equivalents 0.0243
_diffrn_reflns_av_sigmaI/netI 0.0299
_diffrn_reflns_limit_h_max 33
_diffrn_reflns_limit_h_min -31
_diffrn_reflns_limit_k_max 8
_diffrn_reflns_limit_k_min -11
_diffrn_reflns_limit_l_max 15
_diffrn_reflns_limit_l_min -15
_diffrn_reflns_number 9485
_diffrn_reflns_theta_full 27.00
_diffrn_reflns_theta_max 27.00
_diffrn_reflns_theta_min 1.55
_diffrn_standards_decay_% 0
_exptl_absorpt_coefficient_mu 1.340
_exptl_absorpt_correction_T_max 1.0
_exptl_absorpt_correction_T_min 0.91
_exptl_absorpt_correction_type sadabs
_exptl_crystal_colour brown
_exptl_crystal_density_diffrn 1.577
_exptl_crystal_density_method 'not measured'
_exptl_crystal_description rhombic
_exptl_crystal_F_000 1320
_exptl_crystal_size_max 0.38
_exptl_crystal_size_mid 0.30
_exptl_crystal_size_min 0.08
_refine_diff_density_max 0.254
_refine_diff_density_min -0.216
_refine_diff_density_rms 0.052
_refine_ls_extinction_method none
_refine_ls_goodness_of_fit_all 1.025
_refine_ls_hydrogen_treatment constr
_refine_ls_matrix_type full
_refine_ls_number_parameters 164
_refine_ls_number_reflns 2981
_refine_ls_number_restraints 0
_refine_ls_restrained_S_all 1.025
_refine_ls_R_factor_all 0.0380
_refine_ls_R_factor_obs 0.0284
_refine_ls_shift/su_max 0.002
_refine_ls_shift/su_mean 0.000
_refine_ls_structure_factor_coef Fsqd
_refine_ls_weighting_details 'calc w=1/[\s^2^(Fo^2^)+(0.0448P)^2^+0.5947P] where P=(Fo^2^+2Fc^2^)/3'
_refine_ls_weighting_scheme calc
_refine_ls_wR_factor_all 0.0817
_refine_ls_wR_factor_obs 0.0757
_reflns_number_observed 2411
_reflns_number_total 2981
_reflns_observed_criterion >2sigma(I)
_cod_data_source_file b606482e.txt
_cod_data_source_block 8
_cod_depositor_comments
;
The following automatic conversions were performed:
'_symmetry_cell_setting' value 'Monoclinic' changed to 'monoclinic'
according to '/home/saulius/struct/CIF-dictionaries/cif_core.dic'
dictionary named 'cif_core.dic' version 2.4.1 from 2010-06-29.

Automatic conversion script
Id: cif_fix_enum 1527 2010-12-29 10:47:43Z saulius 
;
_cod_original_sg_symbol_H-M C2/c
_cod_database_code 7203463
_diffrn_measurement_domega 0.30
_diffrn_measurement_rtime 20

loop_
_symmetry_equiv_pos_as_xyz
'x, y, z'
'-x, y, -z+1/2'
'x+1/2, y+1/2, z'
'-x+1/2, y+1/2, -z+1/2'
'-x, -y, -z'
'x, -y, z-1/2'
'-x+1/2, -y+1/2, -z'
'x+1/2, -y+1/2, z-1/2'

loop_
_atom_site_label
_atom_site_type_symbol
_atom_site_fract_x
_atom_site_fract_y
_atom_site_fract_z
_atom_site_U_iso_or_equiv
_atom_site_adp_type
_atom_site_occupancy
_atom_site_symmetry_multiplicity
_atom_site_calc_flag
_atom_site_refinement_flags
_atom_site_disorder_assembly
_atom_site_disorder_group
Mn Mn 0.971565(9) 0.10800(3) 0.10926(2) 0.03548(10) Uani 1 1 d . . .
Cl1 Cl 0.937134(16) -0.07755(5) -0.02766(4) 0.03929(13) Uani 1 1 d . . .
Cl2 Cl 1.0000 0.31740(7) 0.2500 0.04108(16) Uani 1 2 d S . .
Cl3 Cl 1.0000 -0.09275(7) 0.2500 0.04031(16) Uani 1 2 d S . .
N1 N 0.89563(5) 0.16426(19) 0.19198(13) 0.0439(4) Uani 1 1 d . . .
H1A H 0.9017 0.1599 0.2668 0.053 Uiso 1 1 calc R . .
H1B H 0.8891 0.2627 0.1758 0.053 Uiso 1 1 calc R . .
C1 C 0.84853(6) 0.0834(2) 0.17162(15) 0.0376(4) Uani 1 1 d . . .
C2 C 0.83361(7) -0.0285(2) 0.24427(16) 0.0468(5) Uani 1 1 d . . .
H2 H 0.8540 -0.0522 0.3068 0.056 Uiso 1 1 calc R . .
C3 C 0.78853(8) -0.1063(2) 0.22544(17) 0.0477(5) Uani 1 1 d . . .
H3 H 0.7790 -0.1819 0.2757 0.057 Uiso 1 1 calc R . .
C4 C 0.75718(7) -0.0739(2) 0.13300(16) 0.0408(4) Uani 1 1 d . . .
C5 C 0.77286(7) 0.0396(2) 0.06072(16) 0.0467(5) Uani 1 1 d . . .
H5 H 0.7525 0.0640 -0.0017 0.056 Uiso 1 1 calc R . .
C6 C 0.81824(7) 0.1178(2) 0.07897(17) 0.0458(5) Uani 1 1 d . . .
H6 H 0.8282 0.1932 0.0289 0.055 Uiso 1 1 calc R . .
C7 C 0.70841(7) -0.1627(2) 0.1122(2) 0.0513(5) Uani 1 1 d . . .
H7A H 0.7016 -0.2233 0.1786 0.062 Uiso 1 1 calc R . .
H7B H 0.7136 -0.2327 0.0502 0.062 Uiso 1 1 calc R . .
C8 C 0.66188(7) -0.0662(2) 0.08523(16) 0.0400(4) Uani 1 1 d . . .
C9 C 0.63344(7) -0.0866(2) -0.01267(17) 0.0435(4) Uani 1 1 d . . .
H9 H 0.6437 -0.1592 -0.0646 0.052 Uiso 1 1 calc R . .
C10 C 0.59012(7) -0.0014(2) -0.03527(15) 0.0421(4) Uani 1 1 d . . .
H10 H 0.5718 -0.0162 -0.1023 0.051 Uiso 1 1 calc R . .
C13 C 0.64535(7) 0.0431(2) 0.16057(16) 0.0445(4) Uani 1 1 d . . .
H13 H 0.6641 0.0597 0.2268 0.053 Uiso 1 1 calc R . .
C12 C 0.60185(7) 0.1277(2) 0.13984(16) 0.0425(4) Uani 1 1 d . . .
H12 H 0.5914 0.1996 0.1921 0.051 Uiso 1 1 calc R . .
C11 C 0.57377(7) 0.1058(2) 0.04126(15) 0.0368(4) Uani 1 1 d . . .
N2 N 0.52961(6) 0.19685(18) 0.01805(13) 0.0420(4) Uani 1 1 d . . .
H2A H 0.5203 0.2370 0.0842 0.050 Uiso 1 1 calc R . .
H2B H 0.5046 0.1321 -0.0035 0.050 Uiso 1 1 calc R . .

loop_
_atom_site_aniso_label
_atom_site_aniso_U_11
_atom_site_aniso_U_22
_atom_site_aniso_U_33
_atom_site_aniso_U_23
_atom_site_aniso_U_13
_atom_site_aniso_U_12
Mn 0.03057(16) 0.04175(18) 0.03412(17) 0.00024(11) 0.00066(11) 0.00082(11)
Cl1 0.0300(2) 0.0493(3) 0.0386(2) -0.00389(19) 0.00156(17) -0.00379(18)
Cl2 0.0406(3) 0.0410(4) 0.0414(3) 0.000 -0.0058(3) 0.000
Cl3 0.0496(4) 0.0408(3) 0.0307(3) 0.000 0.0032(3) 0.000
N1 0.0326(8) 0.0534(10) 0.0458(9) -0.0056(7) 0.0033(6) -0.0012(7)
C1 0.0282(8) 0.0451(10) 0.0397(10) -0.0041(8) 0.0050(7) 0.0027(7)
C2 0.0408(10) 0.0539(12) 0.0454(10) 0.0074(9) -0.0046(8) 0.0039(9)
C3 0.0453(11) 0.0465(11) 0.0514(12) 0.0141(9) 0.0057(9) 0.0019(9)
C4 0.0301(9) 0.0400(10) 0.0526(11) 0.0037(8) 0.0051(8) 0.0025(7)
C5 0.0358(10) 0.0587(13) 0.0452(10) 0.0120(9) -0.0049(8) -0.0035(9)
C6 0.0380(10) 0.0522(12) 0.0473(11) 0.0130(9) 0.0027(8) -0.0058(8)
C7 0.0375(10) 0.0415(11) 0.0750(15) 0.0037(10) 0.0030(9) -0.0012(8)
C8 0.0313(9) 0.0371(9) 0.0516(11) 0.0025(8) 0.0054(8) -0.0048(7)
C9 0.0417(10) 0.0400(10) 0.0492(11) -0.0062(8) 0.0091(8) -0.0014(8)
C10 0.0405(10) 0.0472(11) 0.0386(9) -0.0026(8) 0.0000(8) -0.0048(8)
C13 0.0403(10) 0.0500(11) 0.0429(10) -0.0022(9) -0.0054(8) -0.0007(9)
C12 0.0438(10) 0.0436(11) 0.0403(10) -0.0060(8) 0.0033(8) 0.0023(8)
C11 0.0324(9) 0.0382(10) 0.0401(10) 0.0043(7) 0.0048(7) -0.0033(7)
N2 0.0394(8) 0.0446(9) 0.0421(8) 0.0033(7) 0.0033(6) 0.0010(7)

loop_
_atom_type_symbol
_atom_type_description
_atom_type_scat_dispersion_real
_atom_type_scat_dispersion_imag
_atom_type_scat_source
C C 0.0033 0.0016 'International Tables Vol C Tables 4.2.6.8 and 6.1.1.4'
H H 0.0000 0.0000 'International Tables Vol C Tables 4.2.6.8 and 6.1.1.4'
N N 0.0061 0.0033 'International Tables Vol C Tables 4.2.6.8 and 6.1.1.4'
Cl Cl 0.1484 0.1585 'International Tables Vol C Tables 4.2.6.8 and 6.1.1.4'
Mn Mn 0.3368 0.7283 'International Tables Vol C Tables 4.2.6.8 and 6.1.1.4'

loop_
_geom_angle_atom_site_label_1
_geom_angle_atom_site_label_2
_geom_angle_atom_site_label_3
_geom_angle
_geom_angle_site_symmetry_1
_geom_angle_site_symmetry_3
_geom_angle_publ_flag
N2 Mn N1 97.07(6) 7_655 . ?
N2 Mn Cl1 93.32(4) 7_655 . ?
N1 Mn Cl1 96.66(4) . . ?
N2 Mn Cl3 163.54(4) 7_655 . ?
N1 Mn Cl3 96.48(4) . . ?
Cl1 Mn Cl3 94.351(18) . . ?
N2 Mn Cl2 84.02(4) 7_655 . ?
N1 Mn Cl2 79.10(4) . . ?
Cl1 Mn Cl2 174.643(16) . . ?
Cl3 Mn Cl2 89.409(17) . . ?
N2 Mn Cl1 80.24(4) 7_655 5_755 ?
N1 Mn Cl1 172.26(4) . 5_755 ?
Cl1 Mn Cl1 90.764(16) . 5_755 ?
Cl3 Mn Cl1 85.108(13) . 5_755 ?
Cl2 Mn Cl1 93.361(13) . 5_755 ?
Mn Cl1 Mn 89.236(16) . 5_755 ?
Mn Cl2 Mn 89.38(2) . 2_755 ?
Mn Cl3 Mn 91.80(2) 2_755 . ?
C1 N1 Mn 124.87(11) . . ?
C1 N1 C7 0.47(10) . . ?
Mn N1 C7 124.65(6) . . ?
C1 N1 N2 31.17(9) . . ?
Mn N1 N2 140.63(5) . . ?
C7 N1 N2 31.63(2) . . ?
C1 N1 H1A 106.1 . . ?
Mn N1 H1A 106.1 . . ?
C7 N1 H1A 105.9 . . ?
N2 N1 H1A 111.2 . . ?
C1 N1 H1B 106.1 . . ?
Mn N1 H1B 106.1 . . ?
C7 N1 H1B 106.6 . . ?
N2 N1 H1B 75.2 . . ?
H1A N1 H1B 106.3 . . ?
C2 C1 C6 119.56(17) . . ?
C2 C1 N1 120.14(16) . . ?
C6 C1 N1 120.30(17) . . ?
C1 C2 C3 120.50(17) . . ?
C1 C2 H2 119.7 . . ?
C3 C2 H2 119.7 . . ?
C2 C3 C4 121.24(18) . . ?
C2 C3 H3 119.4 . . ?
C4 C3 H3 119.4 . . ?
C5 C4 C3 117.40(17) . . ?
C5 C4 C7 122.04(17) . . ?
C3 C4 C7 120.55(18) . . ?
C4 C5 C6 121.64(17) . . ?
C4 C5 H5 119.2 . . ?
C6 C5 H5 119.2 . . ?
C1 C6 C5 119.67(18) . . ?
C1 C6 H6 120.2 . . ?
C5 C6 H6 120.2 . . ?
C4 C7 C8 114.93(17) . . ?
C4 C7 N2 115.66(12) . . ?
C8 C7 N2 1.29(10) . . ?
C4 C7 N1 1.05(9) . . ?
C8 C7 N1 115.97(11) . . ?
N2 C7 N1 116.71(4) . . ?
C4 C7 H7A 108.5 . . ?
C8 C7 H7A 108.5 . . ?
N2 C7 H7A 107.2 . . ?
N1 C7 H7A 108.0 . . ?
C4 C7 H7B 108.5 . . ?
C8 C7 H7B 108.5 . . ?
N2 C7 H7B 109.0 . . ?
N1 C7 H7B 107.9 . . ?
H7A C7 H7B 107.5 . . ?
C9 C8 C13 117.56(17) . . ?
C9 C8 C7 121.67(18) . . ?
C13 C8 C7 120.74(17) . . ?
C8 C9 C10 121.43(17) . . ?
C8 C9 H9 119.3 . . ?
C10 C9 H9 119.3 . . ?
C11 C10 C9 120.34(17) . . ?
C11 C10 H10 119.8 . . ?
C9 C10 H10 119.8 . . ?
C12 C13 C8 121.69(17) . . ?
C12 C13 H13 119.2 . . ?
C8 C13 H13 119.2 . . ?
C13 C12 C11 120.00(18) . . ?
C13 C12 H12 120.0 . . ?
C11 C12 H12 120.0 . . ?
C10 C11 C12 118.97(17) . . ?
C10 C11 N2 120.96(16) . . ?
C12 C11 N2 120.03(16) . . ?
C11 N2 Mn 123.10(11) . 7_655 ?
C11 N2 C7 0.66(9) . . ?
Mn N2 C7 122.69(5) 7_655 . ?
C11 N2 N1 32.32(9) . . ?
Mn N2 N1 99.28(4) 7_655 . ?
C7 N2 N1 31.66(2) . . ?
C11 N2 H2A 106.6 . . ?
Mn N2 H2A 106.6 7_655 . ?
C7 N2 H2A 106.3 . . ?
N1 N2 H2A 96.4 . . ?
C11 N2 H2B 106.6 . . ?
Mn N2 H2B 106.6 7_655 . ?
C7 N2 H2B 107.2 . . ?
N1 N2 H2B 138.4 . . ?
H2A N2 H2B 106.5 . . ?

loop_
_geom_bond_atom_site_label_1
_geom_bond_atom_site_label_2
_geom_bond_distance
_geom_bond_site_symmetry_2
_geom_bond_publ_flag
Mn N2 2.2832(15) 7_655 ?
Mn N1 2.2923(15) . ?
Mn Cl1 2.4585(5) . ?
Mn Cl3 2.5289(5) . ?
Mn Cl2 2.5822(5) . ?
Mn Cl1 2.6150(5) 5_755 ?
Cl1 Mn 2.6150(5) 5_755 ?
Cl2 Mn 2.5822(5) 2_755 ?
Cl3 Mn 2.5289(5) 2_755 ?
N1 C1 1.440(2) . ?
N1 C7 5.745(2) . ?
N1 N2 9.777(2) . ?
N1 H1A 0.9000 . ?
N1 H1B 0.9000 . ?
C1 C2 1.369(3) . ?
C1 C6 1.377(3) . ?
C2 C3 1.379(3) . ?
C2 H2 0.9300 . ?
C3 C4 1.387(3) . ?
C3 H3 0.9300 . ?
C4 C5 1.382(3) . ?
C4 C7 1.513(3) . ?
C5 C6 1.387(3) . ?
C5 H5 0.9300 . ?
C6 H6 0.9300 . ?
C7 C8 1.513(3) . ?
C7 N2 5.739(2) . ?
C7 H7A 0.9700 . ?
C7 H7B 0.9700 . ?
C8 C9 1.380(3) . ?
C8 C13 1.387(3) . ?
C9 C10 1.381(3) . ?
C9 H9 0.9300 . ?
C10 C11 1.382(3) . ?
C10 H10 0.9300 . ?
C13 C12 1.378(3) . ?
C13 H13 0.9300 . ?
C12 C11 1.383(3) . ?
C12 H12 0.9300 . ?
C11 N2 1.428(2) . ?
N2 Mn 2.2832(15) 7_655 ?
N2 H2A 0.9000 . ?
N2 H2B 0.9000 . ?

loop_
_geom_torsion_atom_site_label_1
_geom_torsion_atom_site_label_2
_geom_torsion_atom_site_label_3
_geom_torsion_atom_site_label_4
_geom_torsion
_geom_torsion_site_symmetry_1
_geom_torsion_site_symmetry_2
_geom_torsion_site_symmetry_3
_geom_torsion_site_symmetry_4
_geom_torsion_publ_flag
Mn N1 C7 N2 -132.05(7) . . . . ?
N1 C7 N2 Mn 47.50(8) . . . 7_655 ?
